data_4509042
loop_
_publ_author_name
'Wang, Ying'
'Zhao, Xiao-Qing'
'Shi, Wei'
'Cheng, Peng'
'Liao, Dai-Zheng'
'Yan, Shi-Ping'

_publ_section_title
;
 Self-Assembly of a Series of Metal&#x2212;Organic Frameworks Based on
 4-Pyridyl-1,2,4-triazole and Copper(II) Ion
;
_journal_issue 5
_journal_name_full 'Crystal Growth &amp; Design'
_journal_page_first 2137
_journal_paper_doi 10.1021/cg800719u
_journal_volume 9
_journal_year 2009
_chemical_formula_sum 'C8 H7 Cu F3 N4 O4 S'
_chemical_formula_weight 375.78
_chemical_name_systematic
; 
 ? 
;
_space_group_IT_number 9
_symmetry_cell_setting monoclinic
_symmetry_space_group_name_Hall 'C -2yc'
_symmetry_space_group_name_H-M 'C 1 c 1'
_atom_sites_solution_hydrogens geom
_atom_sites_solution_primary direct
_atom_sites_solution_secondary difmap
_audit_creation_method SHELXL-97
_cell_angle_alpha 90.00
_cell_angle_beta 108.594(4)
_cell_angle_gamma 90.00
_cell_formula_units_Z 4
_cell_length_a 13.288(4)
_cell_length_b 14.090(4)
_cell_length_c 6.750(2)
_cell_measurement_reflns_used 1500
_cell_measurement_temperature 293(2)
_cell_measurement_theta_max 25.45
_cell_measurement_theta_min 2.17
_cell_volume 1197.8(6)
_computing_cell_refinement 'Bruker SMART'
_computing_data_collection 'Bruker SMART'
_computing_data_reduction 'Bruker SAINT'
_computing_molecular_graphics 'Bruker SHELXTL'
_computing_publication_material 'Bruker SHELXTL'
_computing_structure_refinement 'SHELXL-97 (Sheldrick, 1997)'
_computing_structure_solution 'SHELXS-97 (Sheldrick, 1990)'
_diffrn_ambient_temperature 293(2)
_diffrn_measured_fraction_theta_full 0.999
_diffrn_measured_fraction_theta_max 0.999
_diffrn_measurement_device_type 'CCD area detector'
_diffrn_measurement_method 'phi and omega scans'
_diffrn_radiation_monochromator graphite
_diffrn_radiation_source 'fine-focus sealed tube'
_diffrn_radiation_type MoK\a
_diffrn_radiation_wavelength 0.71073
_diffrn_reflns_av_R_equivalents 0.0174
_diffrn_reflns_av_sigmaI/netI 0.0420
_diffrn_reflns_limit_h_max 14
_diffrn_reflns_limit_h_min -15
_diffrn_reflns_limit_k_max 16
_diffrn_reflns_limit_k_min -16
_diffrn_reflns_limit_l_max 8
_diffrn_reflns_limit_l_min -6
_diffrn_reflns_number 3214
_diffrn_reflns_theta_full 25.03
_diffrn_reflns_theta_max 25.03
_diffrn_reflns_theta_min 2.17
_exptl_absorpt_coefficient_mu 2.061
_exptl_absorpt_correction_T_max 1.000000
_exptl_absorpt_correction_T_min 0.778657
_exptl_absorpt_correction_type multi-scan
_exptl_absorpt_process_details SADABS
_exptl_crystal_colour clear
_exptl_crystal_density_diffrn 2.084
_exptl_crystal_density_meas ?
_exptl_crystal_density_method 'not measured'
_exptl_crystal_description PLATE
_exptl_crystal_F_000 748
_exptl_crystal_size_max 0.22
_exptl_crystal_size_mid 0.19
_exptl_crystal_size_min 0.04
_refine_diff_density_max 0.390
_refine_diff_density_min -0.310
_refine_diff_density_rms 0.069
_refine_ls_abs_structure_details 'Flack H D (1983), Acta Cryst. A39, 876-881'
_refine_ls_abs_structure_Flack -0.020(18)
_refine_ls_extinction_method none
_refine_ls_goodness_of_fit_ref 1.051
_refine_ls_hydrogen_treatment mixed
_refine_ls_matrix_type full
_refine_ls_number_parameters 193
_refine_ls_number_reflns 1815
_refine_ls_number_restraints 3
_refine_ls_restrained_S_all 1.050
_refine_ls_R_factor_all 0.0312
_refine_ls_R_factor_gt 0.0280
_refine_ls_shift/su_max 0.000
_refine_ls_shift/su_mean 0.000
_refine_ls_structure_factor_coef Fsqd
_refine_ls_weighting_details 'calc w=1/[\s^2^(Fo^2^)+(0.0365P)^2^+0.0000P] where P=(Fo^2^+2Fc^2^)/3'
_refine_ls_weighting_scheme calc
_refine_ls_wR_factor_gt 0.0669
_refine_ls_wR_factor_ref 0.0681
_reflns_number_gt 1661
_reflns_number_total 1815
_reflns_threshold_expression >2sigma(I)
_cod_data_source_file cg800719usup1.cif
_cod_data_source_block 5
_cod_depositor_comments
;
The following automatic conversions were performed:

'_symmetry_cell_setting' value 'Monoclinic' changed to 'monoclinic'
according to /home/saulius/struct/CIF-dictionaries/cif_core.dic
dictionary named 'cif_core.dic' version 2.4.2 from
2011-04-26.

'_exptl_absorpt_correction_type' value 'MULTI-SCAN'
changed to 'multi-scan' according to
/home/saulius/struct/CIF-dictionaries/cif_core.dic dictionary named
'cif_core.dic' version 2.4.2 from 2011-04-26.

Automatic conversion script
Id: cif_fix_values 1891 2012-01-12 08:04:46Z andrius 

The following automatic conversions were performed:

'_exptl_crystal_density_meas' value 'NONE' was changed to '?' - the
value is perceived as not measured.

Automatic conversion script
Id: cif_fix_values 3008 2015-01-20 13:52:24Z robertas 
;
_cod_original_cell_volume 1197.9(6)
_cod_original_sg_symbol_H-M Cc
_cod_database_code 4509042

loop_
_symmetry_equiv_pos_as_xyz
'x, y, z'
'x, -y, z+1/2'
'x+1/2, y+1/2, z'
'x+1/2, -y+1/2, z+1/2'

loop_
_atom_site_label
_atom_site_type_symbol
_atom_site_fract_x
_atom_site_fract_y
_atom_site_fract_z
_atom_site_U_iso_or_equiv
_atom_site_adp_type
_atom_site_occupancy
_atom_site_symmetry_multiplicity
_atom_site_calc_flag
_atom_site_refinement_flags
Cu1 Cu 1.09678(6) 0.00359(3) 0.08240(10) 0.02649(14) Uani 1 1 d .
O1 O 1.0979(3) -0.06236(17) 0.3306(5) 0.0262(6) Uani 1 1 d D
H1A H 1.064(3) -0.1136(17) 0.312(8) 0.031 Uiso 1 1 d D
N1 N 0.9171(3) 0.0543(2) 0.0246(5) 0.0290(8) Uani 1 1 d .
N2 N 0.7246(2) 0.2519(2) -0.0738(5) 0.0230(7) Uani 1 1 d .
N3 N 0.6451(3) 0.3786(2) -0.2315(5) 0.0230(7) Uani 1 1 d .
N4 N 0.6585(3) 0.3869(2) -0.0214(5) 0.0231(7) Uani 1 1 d .
C1 C 0.6997(3) 0.0800(3) -0.0726(7) 0.0327(10) Uani 1 1 d .
H1 H 0.6269 0.0891 -0.1056 0.039 Uiso 1 1 calc R
C2 C 0.7422(4) -0.0096(3) -0.0511(8) 0.0340(10) Uani 1 1 d .
H2 H 0.6988 -0.0627 -0.0676 0.041 Uiso 1 1 calc R
C3 C 0.8493(4) -0.0193(3) -0.0049(7) 0.0325(11) Uani 1 1 d .
H3 H 0.8771 -0.0804 0.0071 0.039 Uiso 1 1 calc R
C4 C 0.8762(3) 0.1408(3) 0.0043(6) 0.0290(10) Uani 1 1 d .
H4 H 0.9214 0.1928 0.0230 0.035 Uiso 1 1 calc R
C5 C 0.7683(3) 0.1562(3) -0.0439(6) 0.0231(9) Uani 1 1 d .
C6 C 0.6847(3) 0.2966(3) -0.2566(7) 0.0288(9) Uani 1 1 d .
H6 H 0.6851 0.2724 -0.3845 0.035 Uiso 1 1 calc R
C7 C 0.7063(3) 0.3103(3) 0.0699(6) 0.0264(9) Uani 1 1 d .
H7 H 0.7250 0.2978 0.2123 0.032 Uiso 1 1 calc R
S1 S 0.44813(9) 0.20793(7) 0.07315(17) 0.0344(3) Uani 1 1 d .
F1 F 0.3374(2) 0.0540(2) 0.0461(7) 0.0854(14) Uani 1 1 d .
F2 F 0.4063(3) 0.1059(3) 0.3533(7) 0.0877(12) Uani 1 1 d .
F3 F 0.5031(3) 0.0369(2) 0.1962(7) 0.0794(13) Uani 1 1 d .
O2 O 0.3492(3) 0.2574(2) 0.0372(6) 0.0433(9) Uani 1 1 d .
O3 O 0.4741(3) 0.1870(3) -0.1103(6) 0.0633(11) Uani 1 1 d .
O4 O 0.5337(3) 0.2435(3) 0.2446(6) 0.0553(10) Uani 1 1 d .
C8 C 0.4233(4) 0.0948(3) 0.1738(10) 0.0477(13) Uani 1 1 d .

loop_
_atom_site_aniso_label
_atom_site_aniso_U_11
_atom_site_aniso_U_22
_atom_site_aniso_U_33
_atom_site_aniso_U_23
_atom_site_aniso_U_13
_atom_site_aniso_U_12
Cu1 0.0427(3) 0.0185(2) 0.0214(2) -0.0010(2) 0.01472(17) -0.0026(2)
O1 0.0409(14) 0.0194(13) 0.0211(13) -0.0032(14) 0.0139(11) -0.0035(14)
N1 0.0253(17) 0.0255(18) 0.035(2) 0.0021(15) 0.0077(15) 0.0030(15)
N2 0.0270(17) 0.0175(16) 0.0243(18) 0.0026(14) 0.0077(13) 0.0020(14)
N3 0.0298(17) 0.0205(17) 0.0176(18) 0.0012(13) 0.0060(14) 0.0052(14)
N4 0.0336(18) 0.0180(16) 0.0194(18) 0.0000(13) 0.0108(14) 0.0016(14)
C1 0.024(2) 0.026(2) 0.046(3) 0.002(2) 0.0093(19) 0.0004(18)
C2 0.032(2) 0.026(2) 0.040(3) 0.0026(19) 0.006(2) -0.0060(19)
C3 0.035(2) 0.022(2) 0.038(3) 0.0022(18) 0.009(2) 0.0047(17)
C4 0.028(2) 0.024(2) 0.034(3) 0.0022(18) 0.0078(18) -0.0020(17)
C5 0.028(2) 0.0182(19) 0.023(2) 0.0042(16) 0.0078(17) 0.0057(16)
C6 0.040(2) 0.026(2) 0.022(2) -0.0001(17) 0.0130(18) 0.0078(19)
C7 0.033(2) 0.025(2) 0.020(2) 0.0023(17) 0.0065(17) 0.0027(17)
S1 0.0358(6) 0.0250(5) 0.0430(7) -0.0017(5) 0.0134(5) -0.0015(5)
F1 0.0391(19) 0.0382(18) 0.157(4) -0.014(2) 0.000(2) -0.0142(15)
F2 0.100(3) 0.070(2) 0.099(3) 0.037(2) 0.040(3) 0.002(2)
F3 0.0476(18) 0.0379(19) 0.138(4) 0.017(2) 0.008(2) 0.0200(16)
O2 0.0481(17) 0.0283(16) 0.057(2) 0.0030(15) 0.0222(18) 0.0059(14)
O3 0.062(2) 0.079(3) 0.059(3) -0.003(2) 0.033(2) 0.016(2)
O4 0.053(2) 0.041(2) 0.065(3) -0.0119(17) 0.0084(18) -0.0200(17)
C8 0.041(3) 0.029(3) 0.070(4) 0.002(2) 0.015(3) 0.002(2)

loop_
_atom_type_symbol
_atom_type_description
_atom_type_scat_dispersion_real
_atom_type_scat_dispersion_imag
_atom_type_scat_source
C C 0.0033 0.0016 'International Tables Vol C Tables 4.2.6.8 and 6.1.1.4'
H H 0.0000 0.0000 'International Tables Vol C Tables 4.2.6.8 and 6.1.1.4'
N N 0.0061 0.0033 'International Tables Vol C Tables 4.2.6.8 and 6.1.1.4'
O O 0.0106 0.0060 'International Tables Vol C Tables 4.2.6.8 and 6.1.1.4'
S S 0.1246 0.1234 'International Tables Vol C Tables 4.2.6.8 and 6.1.1.4'
F F 0.0171 0.0103 'International Tables Vol C Tables 4.2.6.8 and 6.1.1.4'
Cu Cu 0.3201 1.2651 'International Tables Vol C Tables 4.2.6.8 and 6.1.1.4'

loop_
_geom_angle_atom_site_label_1
_geom_angle_atom_site_label_2
_geom_angle_atom_site_label_3
_geom_angle
_geom_angle_site_symmetry_1
_geom_angle_site_symmetry_3
O1 Cu1 O1 176.73(11) 2_554 .
O1 Cu1 N3 96.03(12) 2_554 4
O1 Cu1 N3 86.75(12) . 4
O1 Cu1 N4 85.76(12) 2_554 3_545
O1 Cu1 N4 91.00(12) . 3_545
N3 Cu1 N4 140.56(14) 4 3_545
O1 Cu1 N1 90.89(13) 2_554 .
O1 Cu1 N1 90.94(13) . .
N3 Cu1 N1 87.69(13) 4 .
N4 Cu1 N1 131.74(12) 3_545 .
Cu1 O1 Cu1 125.00(13) 2 .
Cu1 O1 H1A 111(4) 2 .
Cu1 O1 H1A 116(3) . .
C4 N1 C3 117.4(4) . .
C4 N1 Cu1 130.2(3) . .
C3 N1 Cu1 112.3(3) . .
C6 N2 C7 105.4(3) . .
C6 N2 C5 126.0(3) . .
C7 N2 C5 128.3(3) . .
C6 N3 N4 106.5(3) . .
C6 N3 Cu1 134.2(3) . 4_454
N4 N3 Cu1 118.3(2) . 4_454
C7 N4 N3 107.5(3) . .
C7 N4 Cu1 133.4(3) . 3_455
N3 N4 Cu1 118.9(2) . 3_455
C2 C1 C5 118.0(4) . .
C2 C1 H1 121.0 . .
C5 C1 H1 121.0 . .
C3 C2 C1 118.8(4) . .
C3 C2 H2 120.6 . .
C1 C2 H2 120.6 . .
N1 C3 C2 123.9(4) . .
N1 C3 H3 118.1 . .
C2 C3 H3 118.1 . .
N1 C4 C5 122.0(4) . .
N1 C4 H4 119.0 . .
C5 C4 H4 119.0 . .
C1 C5 C4 120.0(4) . .
C1 C5 N2 118.9(3) . .
C4 C5 N2 121.1(3) . .
N3 C6 N2 110.9(4) . .
N3 C6 H6 124.6 . .
N2 C6 H6 124.6 . .
N4 C7 N2 109.7(4) . .
N4 C7 H7 125.2 . .
N2 C7 H7 125.2 . .
O3 S1 O4 115.3(2) . .
O3 S1 O2 114.6(2) . .
O4 S1 O2 114.5(2) . .
O3 S1 C8 105.7(3) . .
O4 S1 C8 101.5(2) . .
O2 S1 C8 103.0(2) . .
F3 C8 F2 109.8(5) . .
F3 C8 F1 107.7(4) . .
F2 C8 F1 106.7(5) . .
F3 C8 S1 110.8(4) . .
F2 C8 S1 110.4(4) . .
F1 C8 S1 111.3(4) . .

loop_
_geom_bond_atom_site_label_1
_geom_bond_atom_site_label_2
_geom_bond_distance
_geom_bond_site_symmetry_2
Cu1 O1 1.895(3) 2_554
Cu1 O1 1.912(3) .
Cu1 N3 2.056(3) 4
Cu1 N4 2.058(3) 3_545
Cu1 N1 2.401(3) .
O1 Cu1 1.895(3) 2
O1 H1A 0.837(10) .
N1 C4 1.324(5) .
N1 C3 1.347(6) .
N2 C6 1.335(5) .
N2 C7 1.352(5) .
N2 C5 1.456(5) .
N3 C6 1.303(5) .
N3 N4 1.377(5) .
N3 Cu1 2.056(3) 4_454
N4 C7 1.303(5) .
N4 Cu1 2.058(3) 3_455
C1 C2 1.371(6) .
C1 C5 1.382(6) .
C1 H1 0.9300 .
C2 C3 1.363(7) .
C2 H2 0.9300 .
C3 H3 0.9300 .
C4 C5 1.382(6) .
C4 H4 0.9300 .
C6 H6 0.9300 .
C7 H7 0.9300 .
S1 O3 1.418(4) .
S1 O4 1.430(3) .
S1 O2 1.439(4) .
S1 C8 1.803(5) .
F1 C8 1.322(6) .
F2 C8 1.311(7) .
F3 C8 1.308(6) .

loop_
_geom_torsion_atom_site_label_1
_geom_torsion_atom_site_label_2
_geom_torsion_atom_site_label_3
_geom_torsion_atom_site_label_4
_geom_torsion
_geom_torsion_site_symmetry_1
_geom_torsion_site_symmetry_4
O1 Cu1 O1 Cu1 166(3) 2_554 2
N3 Cu1 O1 Cu1 18.0(2) 4 2
N4 Cu1 O1 Cu1 158.6(2) 3_545 2
N1 Cu1 O1 Cu1 -69.6(2) . 2
O1 Cu1 N1 C4 -59.7(4) 2_554 .
O1 Cu1 N1 C4 123.0(4) . .
N3 Cu1 N1 C4 36.3(4) 4 .
N4 Cu1 N1 C4 -144.9(3) 3_545 .
O1 Cu1 N1 C3 115.2(3) 2_554 .
O1 Cu1 N1 C3 -62.1(3) . .
N3 Cu1 N1 C3 -148.8(3) 4 .
N4 Cu1 N1 C3 30.1(4) 3_545 .
C6 N3 N4 C7 0.7(4) . .
Cu1 N3 N4 C7 -169.1(3) 4_454 .
C6 N3 N4 Cu1 -175.8(3) . 3_455
Cu1 N3 N4 Cu1 14.4(4) 4_454 3_455
C5 C1 C2 C3 -0.7(8) . .
C4 N1 C3 C2 -0.9(7) . .
Cu1 N1 C3 C2 -176.6(4) . .
C1 C2 C3 N1 1.1(8) . .
C3 N1 C4 C5 0.4(6) . .
Cu1 N1 C4 C5 175.2(3) . .
C2 C1 C5 C4 0.2(7) . .
C2 C1 C5 N2 177.7(4) . .
N1 C4 C5 C1 -0.1(7) . .
N1 C4 C5 N2 -177.5(4) . .
C6 N2 C5 C1 -82.1(6) . .
C7 N2 C5 C1 91.1(5) . .
C6 N2 C5 C4 95.3(5) . .
C7 N2 C5 C4 -91.5(5) . .
N4 N3 C6 N2 -1.0(5) . .
Cu1 N3 C6 N2 166.4(3) 4_454 .
C7 N2 C6 N3 0.9(5) . .
C5 N2 C6 N3 175.4(4) . .
N3 N4 C7 N2 -0.1(4) . .
Cu1 N4 C7 N2 175.7(3) 3_455 .
C6 N2 C7 N4 -0.5(4) . .
C5 N2 C7 N4 -174.8(4) . .
O3 S1 C8 F3 53.3(5) . .
O4 S1 C8 F3 -67.4(5) . .
O2 S1 C8 F3 173.9(4) . .
O3 S1 C8 F2 175.2(4) . .
O4 S1 C8 F2 54.6(4) . .
O2 S1 C8 F2 -64.2(4) . .
O3 S1 C8 F1 -66.5(4) . .
O4 S1 C8 F1 172.8(4) . .
O2 S1 C8 F1 54.1(5) . .
